data_4303223
loop_
_publ_author_name
'Xiao-Ming Li'
'Cai-Feng Wang'
'Yong Ji'
'Ling-Chen Kang'
'Xin-Hui Zhou'
'Jing-Lin Zuo'
'Xiao-Zeng You'

_publ_section_title
;
Heterometallic Complexes Based on the Mixed Bridging Ligands of
Tricyanometalate and Terephthalate: Syntheses, Structures, and Magnetic
Properties
;
_journal_name_full 'Inorganic Chemistry'
_journal_page_first 9166
_journal_page_last 9173
_journal_paper_doi 10.1021/ic900757s
_journal_volume 48
_journal_year 2009
_chemical_formula_sum 'C70 H78 B2 Cu2 Fe2 N22 O9'
_chemical_formula_weight 1631.94
_chemical_name_systematic
; 
 ? 
;
_space_group_IT_number 2
_symmetry_cell_setting triclinic
_symmetry_space_group_name_Hall '-P 1'
_symmetry_space_group_name_H-M 'P -1'
_atom_sites_solution_hydrogens geom
_atom_sites_solution_primary direct
_atom_sites_solution_secondary difmap
_audit_creation_method SHELXL-97
_cell_angle_alpha 98.490(4)
_cell_angle_beta 92.007(4)
_cell_angle_gamma 110.561(4)
_cell_formula_units_Z 1
_cell_length_a 9.569(2)
_cell_length_b 12.246(3)
_cell_length_c 16.744(4)
_cell_measurement_reflns_used 4534
_cell_measurement_temperature 293(2)
_cell_measurement_theta_max 28.2
_cell_measurement_theta_min 2.3
_cell_volume 1809.0(7)
_computing_cell_refinement SMART
_computing_data_collection 'SMART (Bruker, 2000)'
_computing_data_reduction 'SAINT (Bruker, 2000)'
_computing_molecular_graphics SHELXTL
_computing_publication_material SHELXTL
_computing_structure_refinement SHELXTL
_computing_structure_solution 'SHELXTL (Bruker, 2000)'
_diffrn_ambient_temperature 293(2)
_diffrn_measured_fraction_theta_full 0.961
_diffrn_measured_fraction_theta_max 0.961
_diffrn_measurement_device_type 'Bruker Smart Apex CCD'
_diffrn_measurement_method 'phi and omega scans'
_diffrn_radiation_monochromator graphite
_diffrn_radiation_source 'fine-focus sealed tube'
_diffrn_radiation_type MoK\a
_diffrn_radiation_wavelength 0.71073
_diffrn_reflns_av_R_equivalents 0.0868
_diffrn_reflns_av_sigmaI/netI 0.0742
_diffrn_reflns_limit_h_max 11
_diffrn_reflns_limit_h_min -12
_diffrn_reflns_limit_k_max 13
_diffrn_reflns_limit_k_min -15
_diffrn_reflns_limit_l_max 16
_diffrn_reflns_limit_l_min -21
_diffrn_reflns_number 10495
_diffrn_reflns_theta_full 27.00
_diffrn_reflns_theta_max 27.00
_diffrn_reflns_theta_min 2.00
_exptl_absorpt_coefficient_mu 1.046
_exptl_absorpt_correction_T_max 0.8760
_exptl_absorpt_correction_T_min 0.8588
_exptl_absorpt_correction_type multi-scan
_exptl_absorpt_process_details 'SADABS; Bruker, 2000'
_exptl_crystal_colour brown
_exptl_crystal_density_diffrn 1.498
_exptl_crystal_density_method 'not measured'
_exptl_crystal_description block
_exptl_crystal_F_000 844
_exptl_crystal_size_max 0.15
_exptl_crystal_size_mid 0.14
_exptl_crystal_size_min 0.13
_refine_diff_density_max 0.959
_refine_diff_density_min -0.952
_refine_diff_density_rms 0.108
_refine_ls_extinction_method none
_refine_ls_goodness_of_fit_ref 1.029
_refine_ls_hydrogen_treatment constr
_refine_ls_matrix_type full
_refine_ls_number_parameters 488
_refine_ls_number_reflns 7590
_refine_ls_number_restraints 0
_refine_ls_restrained_S_all 1.089
_refine_ls_R_factor_all 0.0717
_refine_ls_R_factor_gt 0.0622
_refine_ls_shift/su_max 0.000
_refine_ls_shift/su_mean 0.000
_refine_ls_structure_factor_coef Fsqd
_refine_ls_weighting_details 'calc w=1/[\s^2^(Fo^2^)+(0.1137P)^2^+0.0000P] where P=(Fo^2^+2Fc^2^)/3'
_refine_ls_weighting_scheme calc
_refine_ls_wR_factor_gt 0.1732
_refine_ls_wR_factor_ref 0.1806
_reflns_number_gt 6164
_reflns_number_total 7590
_reflns_threshold_expression >2sigma(I)
_cod_data_source_file ic900757s_si_002_3.cif
_cod_data_source_block 3
_cod_database_code 4303223

loop_
_symmetry_equiv_pos_as_xyz
'x, y, z'
'-x, -y, -z'

loop_
_atom_site_label
_atom_site_type_symbol
_atom_site_fract_x
_atom_site_fract_y
_atom_site_fract_z
_atom_site_U_iso_or_equiv
_atom_site_adp_type
_atom_site_occupancy
_atom_site_symmetry_multiplicity
_atom_site_calc_flag
_atom_site_refinement_flags
_atom_site_disorder_assembly
_atom_site_disorder_group
Cu1 Cu -0.22429(4) 0.11569(4) 0.30893(2) 0.02968(16) Uani 1 1 d . . .
Fe1 Fe 0.23859(5) 0.41898(4) 0.24073(3) 0.02959(16) Uani 1 1 d . . .
B1 B 0.3084(5) 0.5703(4) 0.1019(3) 0.0325(8) Uani 1 1 d . . .
C1 C 0.0586(4) 0.2958(3) 0.2562(2) 0.0328(8) Uani 1 1 d U . .
C2 C 0.2428(5) 0.4755(4) 0.3542(3) 0.0440(9) Uani 1 1 d U . .
C3 C 0.3440(4) 0.3200(4) 0.2686(2) 0.0414(9) Uani 1 1 d U . .
C4 C 0.5541(4) 0.5989(4) 0.2805(3) 0.0437(9) Uani 1 1 d U . .
H4 H 0.5746 0.5751 0.3284 0.052 Uiso 1 1 calc R . .
C5 C 0.6489(5) 0.6927(4) 0.2498(3) 0.0459(10) Uani 1 1 d U . .
H5 H 0.7435 0.7440 0.2726 0.055 Uiso 1 1 calc R . .
C6 C 0.5761(4) 0.6956(4) 0.1788(2) 0.0407(9) Uani 1 1 d U . .
H6 H 0.6124 0.7500 0.1443 0.049 Uiso 1 1 calc R . .
C7 C 0.0342(5) 0.5602(4) 0.2471(3) 0.0443(9) Uani 1 1 d U . .
H7 H -0.0151 0.5324 0.2911 0.053 Uiso 1 1 calc R . .
C8 C 0.0126(5) 0.6458(4) 0.2086(3) 0.0545(11) Uani 1 1 d U . .
H8 H -0.0520 0.6863 0.2212 0.065 Uiso 1 1 calc R . .
C9 C 0.1055(5) 0.6584(4) 0.1486(3) 0.0457(10) Uani 1 1 d U . .
H9 H 0.1165 0.7104 0.1120 0.055 Uiso 1 1 calc R . .
C10 C 0.1895(4) 0.2503(3) 0.0837(2) 0.0389(8) Uani 1 1 d U . .
H10 H 0.1565 0.1814 0.1060 0.047 Uiso 1 1 calc R . .
C11 C 0.2068(5) 0.2543(4) 0.0030(3) 0.0425(9) Uani 1 1 d U . .
H11 H 0.1887 0.1910 -0.0391 0.051 Uiso 1 1 calc R . .
C12 C 0.2563(4) 0.3713(3) -0.0016(2) 0.0371(8) Uani 1 1 d U . .
H12 H 0.2793 0.4024 -0.0489 0.045 Uiso 1 1 calc R . .
C13 C 0.3501(4) 0.6453(4) 0.0310(2) 0.0400(9) Uani 1 1 d U . .
H13A H 0.3655 0.7265 0.0543 0.048 Uiso 1 1 calc R . .
H13B H 0.4466 0.6445 0.0156 0.048 Uiso 1 1 calc R . .
C14 C 0.2465(5) 0.6152(4) -0.0490(2) 0.0438(9) Uani 1 1 d U . .
H14 H 0.1769 0.5333 -0.0538 0.053 Uiso 1 1 calc R . .
C15 C 0.1546(6) 0.6926(5) -0.0529(3) 0.0663(14) Uani 1 1 d U . .
H15A H 0.2179 0.7742 -0.0367 0.099 Uiso 1 1 d R . .
H15B H 0.0767 0.6724 -0.0171 0.099 Uiso 1 1 d R . .
H15C H 0.1105 0.6806 -0.1074 0.099 Uiso 1 1 d R . .
C16 C 0.3395(6) 0.6220(5) -0.1200(3) 0.0666(14) Uani 1 1 d U . .
H16A H 0.4126 0.7005 -0.1153 0.100 Uiso 1 1 d R . .
H16B H 0.2757 0.6034 -0.1694 0.100 Uiso 1 1 d R . .
H16C H 0.3896 0.5663 -0.1205 0.100 Uiso 1 1 d R . .
C17 C -0.5086(5) -0.0944(4) 0.3120(3) 0.0478(10) Uani 1 1 d U . .
H17 H -0.5374 -0.0865 0.2602 0.057 Uiso 1 1 calc R . .
C18 C -0.6049(6) -0.1842(4) 0.3484(3) 0.0590(12) Uani 1 1 d U . .
H18 H -0.6964 -0.2345 0.3212 0.071 Uiso 1 1 calc R . .
C19 C -0.5652(6) -0.1969(5) 0.4217(3) 0.0609(12) Uani 1 1 d U . .
H19 H -0.6287 -0.2571 0.4458 0.073 Uiso 1 1 calc R . .
C20 C -0.4276(5) -0.1204(4) 0.4639(3) 0.0508(10) Uani 1 1 d U . .
C21 C -0.3381(4) -0.0324(3) 0.4230(2) 0.0368(8) Uani 1 1 d U . .
C22 C -0.1991(4) 0.0513(3) 0.4626(2) 0.0363(8) Uani 1 1 d U . .
C23 C -0.3713(6) -0.1241(5) 0.5429(3) 0.0621(13) Uani 1 1 d U . .
H23 H -0.4276 -0.1840 0.5696 0.075 Uiso 1 1 calc R . .
C24 C -0.2431(6) -0.0467(5) 0.5802(3) 0.0636(13) Uani 1 1 d U . .
H24 H -0.2124 -0.0525 0.6322 0.076 Uiso 1 1 calc R . .
C25 C -0.1514(5) 0.0458(4) 0.5412(3) 0.0500(10) Uani 1 1 d U . .
C26 C -0.0159(6) 0.1329(5) 0.5763(3) 0.0613(12) Uani 1 1 d U . .
H26 H 0.0202 0.1338 0.6288 0.074 Uiso 1 1 calc R . .
C27 C 0.0622(6) 0.2159(5) 0.5333(3) 0.0610(13) Uani 1 1 d U . .
H27 H 0.1522 0.2744 0.5563 0.073 Uiso 1 1 calc R . .
C28 C 0.0083(5) 0.2139(4) 0.4557(3) 0.0496(10) Uani 1 1 d U . .
H28 H 0.0637 0.2717 0.4272 0.060 Uiso 1 1 calc R . .
C29 C -0.3151(4) 0.0203(3) 0.1445(2) 0.0371(8) Uani 1 1 d U . .
C30 C -0.4127(4) 0.0087(3) 0.0699(2) 0.0336(8) Uani 1 1 d U . .
C31 C -0.5394(4) 0.0376(3) 0.0742(2) 0.0388(8) Uani 1 1 d U . .
H31 H -0.5665 0.0627 0.1244 0.047 Uiso 1 1 calc R . .
C32 C -0.3747(5) -0.0298(4) -0.0052(2) 0.0425(9) Uani 1 1 d U . .
H32 H -0.2902 -0.0505 -0.0087 0.051 Uiso 1 1 calc R . .
C33 C -0.2427(9) 0.3704(8) 0.3852(6) 0.142(3) Uani 1 1 d DU . .
H33A H -0.3181 0.3873 0.4168 0.170 Uiso 1 1 calc R . .
H33B H -0.2503 0.4020 0.3361 0.170 Uiso 1 1 calc R . .
C34 C -0.1084(9) 0.4699(6) 0.4277(5) 0.141(3) Uani 1 1 d DU . .
H34A H -0.0386 0.4388 0.4490 0.212 Uiso 1 1 calc RD . .
H34B H -0.1386 0.5144 0.4714 0.212 Uiso 1 1 calc R . .
H34C H -0.0618 0.5207 0.3902 0.212 Uiso 1 1 calc R . .
C35 C 0.1051(7) 0.9628(6) 0.1971(4) 0.0783(16) Uani 1 1 d U . .
H35A H 0.1419 1.0475 0.2027 0.117 Uiso 1 1 d R . .
H35B H 0.0835 0.9285 0.1406 0.117 Uiso 1 1 d R . .
H35C H 0.1796 0.9385 0.2210 0.117 Uiso 1 1 d R . .
N1 N -0.0466(3) 0.2236(3) 0.27118(18) 0.0352(7) Uani 1 1 d . . .
N2 N 0.2366(6) 0.5059(4) 0.4202(3) 0.0752(14) Uani 1 1 d . . .
N3 N 0.4090(5) 0.2628(4) 0.2838(3) 0.0619(11) Uani 1 1 d . . .
N4 N 0.4277(3) 0.5468(3) 0.23086(19) 0.0348(7) Uani 1 1 d . . .
N5 N 0.4431(3) 0.6058(3) 0.16779(19) 0.0333(7) Uani 1 1 d . . .
N6 N 0.1359(3) 0.5234(3) 0.21208(19) 0.0345(7) Uani 1 1 d . . .
N7 N 0.1788(3) 0.5837(3) 0.15049(19) 0.0329(7) Uani 1 1 d . . .
N8 N 0.2267(3) 0.3591(2) 0.12511(17) 0.0289(6) Uani 1 1 d . . .
N9 N 0.2671(3) 0.4352(3) 0.07197(17) 0.0301(6) Uani 1 1 d . . .
N10 N -0.1198(3) 0.1325(3) 0.41954(18) 0.0355(7) Uani 1 1 d . . .
N11 N -0.3766(3) -0.0196(3) 0.3491(2) 0.0358(7) Uani 1 1 d . . .
O1 O -0.2210(4) -0.0257(3) 0.1422(2) 0.0629(10) Uani 1 1 d . . .
O2 O -0.3417(3) 0.0781(3) 0.20782(16) 0.0457(7) Uani 1 1 d . . .
O3 O -0.3270(3) 0.2471(3) 0.35364(19) 0.0502(7) Uani 1 1 d D . .
H3A H -0.3895 0.2435 0.3151 0.060 Uiso 1 1 d R . .
O4 O -0.0251(4) 0.9251(3) 0.2364(2) 0.0717(11) Uani 1 1 d . . .
H4A H -0.0859 0.9511 0.2189 0.108 Uiso 1 1 d R . .
O5 O 0.413(2) 0.4213(16) 0.5187(10) 0.216(8) Uani 0.50 1 d P . .
H5C H 0.4717 0.3859 0.5295 0.259 Uiso 0.50 1 d PR . .
H5A H 0.3948 0.4630 0.5593 0.259 Uiso 0.50 1 d PR . .

loop_
_atom_site_aniso_label
_atom_site_aniso_U_11
_atom_site_aniso_U_22
_atom_site_aniso_U_33
_atom_site_aniso_U_23
_atom_site_aniso_U_13
_atom_site_aniso_U_12
Cu1 0.0261(2) 0.0337(3) 0.0254(2) 0.00563(17) -0.00283(16) 0.00638(18)
Fe1 0.0274(3) 0.0301(3) 0.0305(3) 0.0051(2) 0.0035(2) 0.0094(2)
B1 0.028(2) 0.029(2) 0.042(2) 0.0059(16) 0.0062(16) 0.0124(16)
C1 0.0331(15) 0.0355(15) 0.0296(14) 0.0051(12) 0.0009(12) 0.0124(12)
C2 0.0435(16) 0.0424(17) 0.0400(17) 0.0050(13) 0.0038(13) 0.0089(13)
C3 0.0404(16) 0.0433(16) 0.0415(16) 0.0110(13) 0.0018(13) 0.0149(13)
C4 0.0383(16) 0.0465(17) 0.0443(17) 0.0045(13) -0.0006(13) 0.0147(14)
C5 0.0370(16) 0.0472(17) 0.0496(17) 0.0004(14) 0.0044(14) 0.0135(14)
C6 0.0365(15) 0.0384(16) 0.0452(16) 0.0030(13) 0.0095(13) 0.0122(13)
C7 0.0405(16) 0.0469(17) 0.0472(17) 0.0027(13) 0.0114(14) 0.0191(14)
C8 0.0526(18) 0.0573(19) 0.0620(19) 0.0043(15) 0.0090(15) 0.0320(15)
C9 0.0477(17) 0.0446(17) 0.0514(17) 0.0059(14) 0.0036(14) 0.0255(14)
C10 0.0447(16) 0.0337(15) 0.0407(16) 0.0043(12) 0.0030(13) 0.0182(13)
C11 0.0477(17) 0.0404(16) 0.0417(16) 0.0021(13) 0.0037(13) 0.0208(14)
C12 0.0401(16) 0.0389(16) 0.0359(15) 0.0058(12) 0.0062(12) 0.0186(13)
C13 0.0377(16) 0.0391(16) 0.0435(16) 0.0100(13) 0.0023(13) 0.0132(13)
C14 0.0444(17) 0.0410(16) 0.0443(16) 0.0133(13) 0.0017(13) 0.0112(13)
C15 0.066(2) 0.068(2) 0.069(2) 0.0173(17) 0.0006(16) 0.0291(17)
C16 0.069(2) 0.068(2) 0.061(2) 0.0108(16) 0.0060(16) 0.0232(17)
C17 0.0439(17) 0.0455(17) 0.0505(18) 0.0035(14) 0.0030(14) 0.0139(14)
C18 0.0520(19) 0.0520(19) 0.067(2) 0.0021(15) 0.0084(16) 0.0145(15)
C19 0.0586(19) 0.0549(19) 0.067(2) 0.0112(16) 0.0187(16) 0.0170(15)
C20 0.0526(18) 0.0475(18) 0.0539(18) 0.0124(14) 0.0155(15) 0.0176(14)
C21 0.0395(15) 0.0348(15) 0.0382(15) 0.0080(12) 0.0098(12) 0.0146(13)
C22 0.0392(15) 0.0382(15) 0.0349(15) 0.0098(12) 0.0043(12) 0.0166(13)
C23 0.070(2) 0.060(2) 0.0594(19) 0.0228(16) 0.0170(16) 0.0218(16)
C24 0.073(2) 0.066(2) 0.0566(19) 0.0225(16) 0.0107(16) 0.0261(16)
C25 0.0566(18) 0.0523(18) 0.0459(17) 0.0129(14) 0.0052(14) 0.0237(15)
C26 0.065(2) 0.067(2) 0.0531(19) 0.0126(16) -0.0032(15) 0.0256(16)
C27 0.058(2) 0.065(2) 0.0551(19) 0.0079(16) -0.0051(15) 0.0174(16)
C28 0.0481(17) 0.0514(18) 0.0465(17) 0.0129(14) -0.0032(14) 0.0135(14)
C29 0.0396(16) 0.0327(15) 0.0368(15) 0.0055(12) -0.0050(12) 0.0113(13)
C30 0.0384(15) 0.0310(14) 0.0314(14) 0.0045(11) -0.0039(12) 0.0138(12)
C31 0.0411(16) 0.0410(16) 0.0342(15) 0.0021(12) -0.0009(12) 0.0169(13)
C32 0.0435(16) 0.0457(17) 0.0415(16) 0.0035(13) -0.0018(13) 0.0223(14)
C33 0.142(4) 0.141(4) 0.142(4) 0.022(2) 0.015(2) 0.051(2)
C34 0.140(4) 0.142(4) 0.139(4) 0.020(2) 0.016(2) 0.047(2)
C35 0.078(2) 0.077(2) 0.082(2) 0.0178(18) 0.0039(18) 0.0281(18)
N1 0.0305(16) 0.0403(18) 0.0302(16) 0.0087(13) 0.0003(12) 0.0065(14)
N2 0.088(3) 0.072(3) 0.042(2) -0.004(2) 0.009(2) 0.004(3)
N3 0.060(3) 0.068(3) 0.069(3) 0.025(2) -0.002(2) 0.032(2)
N4 0.0258(15) 0.0368(17) 0.0397(17) 0.0064(13) 0.0014(12) 0.0089(13)
N5 0.0282(15) 0.0331(16) 0.0389(17) 0.0086(13) 0.0064(12) 0.0101(13)
N6 0.0282(15) 0.0313(16) 0.0433(18) 0.0033(13) 0.0093(13) 0.0105(13)
N7 0.0291(15) 0.0306(16) 0.0421(17) 0.0070(13) 0.0066(13) 0.0137(13)
N8 0.0322(15) 0.0269(15) 0.0299(15) 0.0071(11) 0.0056(12) 0.0122(12)
N9 0.0329(15) 0.0312(15) 0.0314(15) 0.0075(12) 0.0066(12) 0.0168(13)
N10 0.0319(16) 0.0428(18) 0.0312(16) 0.0093(13) -0.0020(12) 0.0118(14)
N11 0.0313(16) 0.0311(16) 0.0422(18) 0.0046(13) 0.0051(13) 0.0083(13)
O1 0.077(2) 0.073(2) 0.0492(19) -0.0073(16) -0.0261(16) 0.051(2)
O2 0.0384(15) 0.0653(19) 0.0275(14) 0.0009(12) -0.0112(11) 0.0157(14)
O3 0.0439(17) 0.0500(18) 0.0574(19) -0.0001(14) -0.0039(14) 0.0223(14)
O4 0.065(2) 0.087(3) 0.075(2) 0.043(2) -0.0064(19) 0.030(2)
O5 0.26(2) 0.25(2) 0.167(16) 0.050(15) -0.011(15) 0.128(18)

loop_
_atom_type_symbol
_atom_type_description
_atom_type_scat_dispersion_real
_atom_type_scat_dispersion_imag
_atom_type_scat_source
C C 0.0033 0.0016 'International Tables Vol C Tables 4.2.6.8 and 6.1.1.4'
H H 0.0000 0.0000 'International Tables Vol C Tables 4.2.6.8 and 6.1.1.4'
B B 0.0013 0.0007 'International Tables Vol C Tables 4.2.6.8 and 6.1.1.4'
N N 0.0061 0.0033 'International Tables Vol C Tables 4.2.6.8 and 6.1.1.4'
O O 0.0106 0.0060 'International Tables Vol C Tables 4.2.6.8 and 6.1.1.4'
Fe Fe 0.3463 0.8444 'International Tables Vol C Tables 4.2.6.8 and 6.1.1.4'
Cu Cu 0.3201 1.2651 'International Tables Vol C Tables 4.2.6.8 and 6.1.1.4'

loop_
_geom_angle_atom_site_label_1
_geom_angle_atom_site_label_2
_geom_angle_atom_site_label_3
_geom_angle
_geom_angle_site_symmetry_1
_geom_angle_site_symmetry_3
_geom_angle_publ_flag
O2 Cu1 N1 94.48(13) . . ?
O2 Cu1 N11 90.83(13) . . ?
N1 Cu1 N11 166.05(13) . . ?
O2 Cu1 N10 171.61(13) . . ?
N1 Cu1 N10 93.16(13) . . ?
N11 Cu1 N10 80.95(13) . . ?
O2 Cu1 O3 90.04(12) . . ?
N1 Cu1 O3 97.79(13) . . ?
N11 Cu1 O3 95.09(12) . . ?
N10 Cu1 O3 92.36(12) . . ?
C1 Fe1 C2 84.81(17) . . ?
C1 Fe1 C3 87.14(17) . . ?
C2 Fe1 C3 88.67(18) . . ?
C1 Fe1 N8 93.44(14) . . ?
C2 Fe1 N8 178.02(16) . . ?
C3 Fe1 N8 92.18(15) . . ?
C1 Fe1 N4 176.96(14) . . ?
C2 Fe1 N4 92.46(16) . . ?
C3 Fe1 N4 91.45(15) . . ?
N8 Fe1 N4 89.31(13) . . ?
C1 Fe1 N6 94.32(14) . . ?
C2 Fe1 N6 91.37(16) . . ?
C3 Fe1 N6 178.53(15) . . ?
N8 Fe1 N6 87.83(12) . . ?
N4 Fe1 N6 87.08(13) . . ?
N7 B1 N9 106.5(3) . . ?
N7 B1 N5 103.9(3) . . ?
N9 B1 N5 105.1(3) . . ?
N7 B1 C13 116.0(3) . . ?
N9 B1 C13 112.8(3) . . ?
N5 B1 C13 111.6(3) . . ?
N1 C1 Fe1 175.3(3) . . ?
N2 C2 Fe1 176.0(4) . . ?
N3 C3 Fe1 178.2(4) . . ?
N4 C4 C5 109.6(4) . . ?
N4 C4 H4 125.2 . . ?
C5 C4 H4 125.2 . . ?
C6 C5 C4 106.0(4) . . ?
C6 C5 H5 127.0 . . ?
C4 C5 H5 127.0 . . ?
N5 C6 C5 107.9(4) . . ?
N5 C6 H6 126.0 . . ?
C5 C6 H6 126.0 . . ?
N6 C7 C8 109.8(4) . . ?
N6 C7 H7 125.1 . . ?
C8 C7 H7 125.1 . . ?
C9 C8 C7 105.3(4) . . ?
C9 C8 H8 127.3 . . ?
C7 C8 H8 127.3 . . ?
N7 C9 C8 108.9(4) . . ?
N7 C9 H9 125.6 . . ?
C8 C9 H9 125.6 . . ?
N8 C10 C11 110.0(3) . . ?
N8 C10 H10 125.0 . . ?
C11 C10 H10 125.0 . . ?
C12 C11 C10 104.6(4) . . ?
C12 C11 H11 127.7 . . ?
C10 C11 H11 127.7 . . ?
N9 C12 C11 110.0(3) . . ?
N9 C12 H12 125.0 . . ?
C11 C12 H12 125.0 . . ?
C14 C13 B1 122.5(3) . . ?
C14 C13 H13A 106.7 . . ?
B1 C13 H13A 106.7 . . ?
C14 C13 H13B 106.7 . . ?
B1 C13 H13B 106.7 . . ?
H13A C13 H13B 106.6 . . ?
C16 C14 C15 109.7(4) . . ?
C16 C14 C13 109.3(4) . . ?
C15 C14 C13 114.3(4) . . ?
C16 C14 H14 107.7 . . ?
C15 C14 H14 107.7 . . ?
C13 C14 H14 107.7 . . ?
C14 C15 H15A 109.5 . . ?
C14 C15 H15B 109.5 . . ?
H15A C15 H15B 109.5 . . ?
C14 C15 H15C 109.4 . . ?
H15A C15 H15C 109.5 . . ?
H15B C15 H15C 109.5 . . ?
C14 C16 H16A 109.5 . . ?
C14 C16 H16B 109.4 . . ?
H16A C16 H16B 109.5 . . ?
C14 C16 H16C 109.5 . . ?
H16A C16 H16C 109.5 . . ?
H16B C16 H16C 109.5 . . ?
N11 C17 C18 122.3(4) . . ?
N11 C17 H17 118.9 . . ?
C18 C17 H17 118.9 . . ?
C19 C18 C17 119.6(5) . . ?
C19 C18 H18 120.2 . . ?
C17 C18 H18 120.2 . . ?
C18 C19 C20 120.7(5) . . ?
C18 C19 H19 119.7 . . ?
C20 C19 H19 119.7 . . ?
C21 C20 C19 116.0(4) . . ?
C21 C20 C23 117.5(4) . . ?
C19 C20 C23 126.5(5) . . ?
N11 C21 C20 123.7(4) . . ?
N11 C21 C22 116.8(3) . . ?
C20 C21 C22 119.6(4) . . ?
N10 C22 C25 123.5(4) . . ?
N10 C22 C21 116.0(3) . . ?
C25 C22 C21 120.5(4) . . ?
C24 C23 C20 123.3(5) . . ?
C24 C23 H23 118.3 . . ?
C20 C23 H23 118.3 . . ?
C23 C24 C25 120.5(5) . . ?
C23 C24 H24 119.8 . . ?
C25 C24 H24 119.8 . . ?
C22 C25 C26 116.9(4) . . ?
C22 C25 C24 118.6(5) . . ?
C26 C25 C24 124.5(5) . . ?
C27 C26 C25 119.4(5) . . ?
C27 C26 H26 120.3 . . ?
C25 C26 H26 120.3 . . ?
C26 C27 C28 120.0(5) . . ?
C26 C27 H27 120.0 . . ?
C28 C27 H27 120.0 . . ?
N10 C28 C27 122.8(4) . . ?
N10 C28 H28 118.6 . . ?
C27 C28 H28 118.6 . . ?
O1 C29 O2 124.9(4) . . ?
O1 C29 C30 120.4(4) . . ?
O2 C29 C30 114.6(3) . . ?
C31 C30 C32 119.1(3) . . ?
C31 C30 C29 121.2(3) . . ?
C32 C30 C29 119.7(3) . . ?
C32 C31 C30 120.5(4) 2_455 . ?
C32 C31 H31 119.7 2_455 . ?
C30 C31 H31 119.7 . . ?
C31 C32 C30 120.4(4) 2_455 . ?
C31 C32 H32 119.8 2_455 . ?
C30 C32 H32 119.8 . . ?
O3 C33 C34 153.5(9) . . ?
O3 C33 H33A 98.1 . . ?
C34 C33 H33A 98.1 . . ?
O3 C33 H33B 98.1 . . ?
C34 C33 H33B 98.1 . . ?
H33A C33 H33B 103.7 . . ?
C33 C34 H34A 109.5 . . ?
C33 C34 H34B 109.5 . . ?
H34A C34 H34B 109.5 . . ?
C33 C34 H34C 109.5 . . ?
H34A C34 H34C 109.5 . . ?
H34B C34 H34C 109.5 . . ?
O4 C35 H35A 109.4 . . ?
O4 C35 H35B 109.6 . . ?
H35A C35 H35B 109.5 . . ?
O4 C35 H35C 109.4 . . ?
H35A C35 H35C 109.5 . . ?
H35B C35 H35C 109.5 . . ?
C1 N1 Cu1 172.6(3) . . ?
C4 N4 N5 106.9(3) . . ?
C4 N4 Fe1 131.9(3) . . ?
N5 N4 Fe1 120.9(2) . . ?
C6 N5 N4 109.5(3) . . ?
C6 N5 B1 131.3(3) . . ?
N4 N5 B1 118.9(3) . . ?
C7 N6 N7 107.0(3) . . ?
C7 N6 Fe1 132.7(3) . . ?
N7 N6 Fe1 120.0(2) . . ?
C9 N7 N6 109.1(3) . . ?
C9 N7 B1 130.4(3) . . ?
N6 N7 B1 120.1(3) . . ?
C10 N8 N9 107.7(3) . . ?
C10 N8 Fe1 132.1(2) . . ?
N9 N8 Fe1 120.1(2) . . ?
C12 N9 N8 107.6(3) . . ?
C12 N9 B1 132.5(3) . . ?
N8 N9 B1 119.9(3) . . ?
C28 N10 C22 117.4(3) . . ?
C28 N10 Cu1 129.7(3) . . ?
C22 N10 Cu1 112.8(3) . . ?
C21 N11 C17 117.8(4) . . ?
C21 N11 Cu1 113.5(3) . . ?
C17 N11 Cu1 128.7(3) . . ?
C29 O2 Cu1 123.1(3) . . ?
C33 O3 Cu1 124.2(4) . . ?
C33 O3 H3A 108.1 . . ?
Cu1 O3 H3A 105.7 . . ?
C35 O4 H4A 109.4 . . ?
H5C O5 H5A 115.0 . . ?

loop_
_geom_bond_atom_site_label_1
_geom_bond_atom_site_label_2
_geom_bond_distance
_geom_bond_site_symmetry_2
_geom_bond_publ_flag
Cu1 O2 1.901(3) . ?
Cu1 N1 1.944(3) . ?
Cu1 N11 2.006(3) . ?
Cu1 N10 2.021(3) . ?
Cu1 O3 2.218(3) . ?
Fe1 C1 1.906(4) . ?
Fe1 C2 1.917(4) . ?
Fe1 C3 1.923(4) . ?
Fe1 N8 1.951(3) . ?
Fe1 N4 1.964(3) . ?
Fe1 N6 1.965(3) . ?
B1 N7 1.550(5) . ?
B1 N9 1.557(5) . ?
B1 N5 1.560(5) . ?
B1 C13 1.585(6) . ?
C1 N1 1.147(5) . ?
C2 N2 1.125(6) . ?
C3 N3 1.135(5) . ?
C4 N4 1.339(5) . ?
C4 C5 1.372(6) . ?
C4 H4 0.9300 . ?
C5 C6 1.367(6) . ?
C5 H5 0.9300 . ?
C6 N5 1.343(5) . ?
C6 H6 0.9300 . ?
C7 N6 1.329(5) . ?
C7 C8 1.378(6) . ?
C7 H7 0.9300 . ?
C8 C9 1.356(6) . ?
C8 H8 0.9300 . ?
C9 N7 1.337(5) . ?
C9 H9 0.9300 . ?
C10 N8 1.326(5) . ?
C10 C11 1.372(6) . ?
C10 H10 0.9300 . ?
C11 C12 1.357(6) . ?
C11 H11 0.9300 . ?
C12 N9 1.338(5) . ?
C12 H12 0.9300 . ?
C13 C14 1.555(5) . ?
C13 H13A 0.9700 . ?
C13 H13B 0.9700 . ?
C14 C16 1.504(6) . ?
C14 C15 1.509(6) . ?
C14 H14 0.9800 . ?
C15 H15A 0.9600 . ?
C15 H15B 0.9600 . ?
C15 H15C 0.9600 . ?
C16 H16A 0.9600 . ?
C16 H16B 0.9600 . ?
C16 H16C 0.9600 . ?
C17 N11 1.336(5) . ?
C17 C18 1.398(6) . ?
C17 H17 0.9300 . ?
C18 C19 1.319(7) . ?
C18 H18 0.9300 . ?
C19 C20 1.408(7) . ?
C19 H19 0.9300 . ?
C20 C21 1.404(6) . ?
C20 C23 1.424(7) . ?
C21 N11 1.327(5) . ?
C21 C22 1.428(5) . ?
C22 N10 1.343(5) . ?
C22 C25 1.396(6) . ?
C23 C24 1.322(7) . ?
C23 H23 0.9300 . ?
C24 C25 1.428(7) . ?
C24 H24 0.9300 . ?
C25 C26 1.399(7) . ?
C26 C27 1.353(7) . ?
C26 H26 0.9300 . ?
C27 C28 1.375(6) . ?
C27 H27 0.9300 . ?
C28 N10 1.332(5) . ?
C28 H28 0.9300 . ?
C29 O1 1.217(5) . ?
C29 O2 1.271(5) . ?
C29 C30 1.492(5) . ?
C30 C31 1.378(5) . ?
C30 C32 1.383(5) . ?
C31 C32 1.366(5) 2_455 ?
C31 H31 0.9300 . ?
C32 C31 1.366(5) 2_455 ?
C32 H32 0.9300 . ?
C33 O3 1.446(7) . ?
C33 C34 1.491(5) . ?
C33 H33A 0.9700 . ?
C33 H33B 0.9700 . ?
C34 H34A 0.9600 . ?
C34 H34B 0.9600 . ?
C34 H34C 0.9600 . ?
C35 O4 1.393(7) . ?
C35 H35A 0.9600 . ?
C35 H35B 0.9600 . ?
C35 H35C 0.9600 . ?
N4 N5 1.349(4) . ?
N6 N7 1.349(4) . ?
N8 N9 1.352(4) . ?
O3 H3A 0.8500 . ?
O4 H4A 0.8200 . ?
O5 H5C 0.8500 . ?
O5 H5A 0.8499 . ?
